data_7003785
loop_
_publ_author_name
'Morris, J. Jacob'
'MacDougall, Dugald J.'
'Noll, Bruce C.'
'Henderson, Kenneth W.'

_publ_section_title
;
 Manipulation of molecular aggregation and supramolecular structure
 using self-assembled lithium mixed-anion complexes
;
_journal_issue 26
_journal_name_full 'Dalton Transactions'
_journal_page_first 3429
_journal_page_last 3437
_journal_paper_doi 10.1039/b719565f
_journal_year 2008
_chemical_compound_source synthesized
_chemical_formula_moiety 'C19 H35 Li3 N2 O4'
_chemical_formula_sum 'C19 H35 Li3 N2 O4'
_chemical_formula_weight 376.31
_chemical_name_common 'Lithium 2,4,6-trimethylphenoxide dimethylaminoethoxide dioxane'
_chemical_name_systematic
;
?
;
_space_group_IT_number 2
_symmetry_cell_setting triclinic
_symmetry_space_group_name_Hall '-P 1'
_symmetry_space_group_name_H-M 'P -1'
_atom_sites_solution_hydrogens geom
_atom_sites_solution_primary direct
_atom_sites_solution_secondary difmap
_audit_creation_method SHELXL-97
_cell_angle_alpha 65.516(3)
_cell_angle_beta 88.273(4)
_cell_angle_gamma 62.920(3)
_cell_formula_units_Z 2
_cell_length_a 10.6238(6)
_cell_length_b 11.3639(6)
_cell_length_c 11.4918(7)
_cell_measurement_reflns_used 7044
_cell_measurement_temperature 100(2)
_cell_measurement_theta_max 24.758
_cell_measurement_theta_min 2.196
_cell_volume 1102.48(12)
_computing_cell_refinement 'APEX2 / SAINT (Bruker, 2006)'
_computing_data_collection 'APEX2 (Bruker, 2006)'
_computing_data_reduction 'SAINT/ XPREP (Bruker, 2006; Sheldrick, 2003)'
_computing_molecular_graphics 'XP (Sheldrick, 2001)'
_computing_publication_material 'XCIF (Sheldrick, 2001)'
_computing_structure_refinement 'XL (Sheldrick, 2001)'
_computing_structure_solution 'XS (Sheldrick, 2001)'
_diffrn_ambient_temperature 100(2)
_diffrn_detector_area_resol_mean 8.33
_diffrn_measured_fraction_theta_full 0.984
_diffrn_measured_fraction_theta_max 0.984
_diffrn_measurement_device_type 'Bruker SMART Apex2 CCD diffractometer'
_diffrn_measurement_method '\w and \f scans'
_diffrn_radiation_monochromator graphite
_diffrn_radiation_probe x-ray
_diffrn_radiation_source 'fine-focus sealed tube'
_diffrn_radiation_type MoK\a
_diffrn_radiation_wavelength 0.71073
_diffrn_reflns_av_R_equivalents 0.0332
_diffrn_reflns_av_sigmaI/netI 0.0281
_diffrn_reflns_limit_h_max 12
_diffrn_reflns_limit_h_min -12
_diffrn_reflns_limit_k_max 13
_diffrn_reflns_limit_k_min -13
_diffrn_reflns_limit_l_max 13
_diffrn_reflns_limit_l_min -13
_diffrn_reflns_number 15828
_diffrn_reflns_theta_full 24.84
_diffrn_reflns_theta_max 24.84
_diffrn_reflns_theta_min 1.99
_diffrn_source_type 'Siemens KFFMO2K-90'
_exptl_absorpt_coefficient_mu 0.076
_exptl_absorpt_correction_T_max 0.98
_exptl_absorpt_correction_T_min 0.97
_exptl_absorpt_correction_type multi-scan
_exptl_absorpt_process_details
;
(SADABS; Sheldrick, 2004)
;
_exptl_crystal_colour colourless
_exptl_crystal_density_diffrn 1.134
_exptl_crystal_density_method 'not measured'
_exptl_crystal_description parallelepiped
_exptl_crystal_F_000 408
_exptl_crystal_recrystallization_method 'crystallized on cooling in hexane / dioxane from 293 K to 263 K.'
_exptl_crystal_size_max 0.35
_exptl_crystal_size_mid 0.35
_exptl_crystal_size_min 0.28
_refine_diff_density_max 0.442
_refine_diff_density_min -0.357
_refine_diff_density_rms 0.056
_refine_ls_extinction_method none
_refine_ls_goodness_of_fit_ref 1.086
_refine_ls_hydrogen_treatment constr
_refine_ls_matrix_type full
_refine_ls_number_parameters 290
_refine_ls_number_reflns 3773
_refine_ls_number_restraints 2
_refine_ls_restrained_S_all 1.111
_refine_ls_R_factor_all 0.0788
_refine_ls_R_factor_gt 0.0588
_refine_ls_shift/su_max 0.000
_refine_ls_shift/su_mean 0.000
_refine_ls_structure_factor_coef Fsqd
_refine_ls_weighting_details 'calc w=1/[\s^2^(Fo^2^)+(0.0698P)^2^+0.9789P] where P=(Fo^2^+2Fc^2^)/3'
_refine_ls_weighting_scheme calc
_refine_ls_wR_factor_gt 0.1482
_refine_ls_wR_factor_ref 0.1651
_reflns_number_gt 2922
_reflns_number_total 3773
_reflns_threshold_expression >2sigma(I)
_cod_data_source_file b719565f.txt
_cod_data_source_block jjm49
_cod_depositor_comments
;
The following automatic conversions were performed:
'_symmetry_cell_setting' value 'Triclinic' changed to 'triclinic'
according to '/home/saulius/struct/CIF-dictionaries/cif_core.dic'
dictionary named 'cif_core.dic' version 2.4.1 from 2010-06-29.

Automatic conversion script
Id: cif_fix_enum 1527 2010-12-29 10:47:43Z saulius 
;
_cod_original_cell_volume 1102.48(11)
_cod_database_code 7003785

loop_
_symmetry_equiv_pos_as_xyz
'x, y, z'
'-x, -y, -z'

loop_
_atom_site_label
_atom_site_type_symbol
_atom_site_fract_x
_atom_site_fract_y
_atom_site_fract_z
_atom_site_U_iso_or_equiv
_atom_site_adp_type
_atom_site_occupancy
_atom_site_symmetry_multiplicity
_atom_site_calc_flag
_atom_site_refinement_flags
_atom_site_disorder_assembly
_atom_site_disorder_group
Li1 Li 0.1894(4) 0.9999(4) 0.9757(4) 0.0298(9) Uani 1 1 d . . .
Li2 Li -0.0272(4) 1.1837(4) 1.0395(4) 0.0242(8) Uani 1 1 d . . .
Li3 Li -0.0135(4) 1.0768(4) 0.8088(4) 0.0278(9) Uani 1 1 d . . .
N1 N -0.0186(3) 1.2216(3) 0.6216(2) 0.0471(7) Uani 1 1 d D . .
N2 N 0.1840(2) 0.6139(2) 0.9338(2) 0.0274(5) Uani 1 1 d . . .
O1 O 0.15873(17) 0.98761(17) 1.14740(15) 0.0284(4) Uani 1 1 d . . .
O2 O 0.02061(17) 1.19327(16) 0.87812(15) 0.0248(4) Uani 1 1 d . . .
O3 O 0.37041(19) 1.0122(2) 0.9540(3) 0.0558(7) Uani 1 1 d . . .
O4 O 0.15868(17) 0.89063(17) 0.89912(16) 0.0280(4) Uani 1 1 d . . .
C1 C 0.2648(3) 0.9249(3) 1.2494(2) 0.0318(6) Uani 1 1 d . . .
C2 C 0.3782(3) 0.7779(3) 1.2936(3) 0.0396(7) Uani 1 1 d . . .
C3 C 0.4821(3) 0.7147(3) 1.4037(3) 0.0463(8) Uani 1 1 d . . .
H3 H 0.5564 0.6151 1.4332 0.056 Uiso 1 1 calc R . .
C4 C 0.4817(3) 0.7906(3) 1.4718(3) 0.0458(8) Uani 1 1 d . . .
C5 C 0.3732(3) 0.9374(3) 1.4234(3) 0.0408(7) Uani 1 1 d . . .
H5 H 0.3716 0.9936 1.4664 0.049 Uiso 1 1 calc R . .
C6 C 0.2676(3) 1.0043(3) 1.3149(2) 0.0343(6) Uani 1 1 d . . .
C7 C 0.3850(3) 0.6915(3) 1.2217(3) 0.0473(8) Uani 1 1 d . . .
H7A H 0.4218 0.7244 1.1420 0.071 Uiso 1 1 calc R . .
H7B H 0.2883 0.7080 1.1990 0.071 Uiso 1 1 calc R . .
H7C H 0.4494 0.5859 1.2773 0.071 Uiso 1 1 calc R . .
C8 C 0.5902(4) 0.7188(3) 1.5949(3) 0.0598(10) Uani 1 1 d . . .
H8A H 0.5799 0.6374 1.6620 0.090 Uiso 1 1 calc R . .
H8B H 0.5735 0.7922 1.6258 0.090 Uiso 1 1 calc R . .
H8C H 0.6879 0.6802 1.5767 0.090 Uiso 1 1 calc R . .
C9 C 0.1522(3) 1.1638(3) 1.2646(3) 0.0414(7) Uani 1 1 d . . .
H9A H 0.1722 1.2075 1.3145 0.062 Uiso 1 1 calc R . .
H9B H 0.0581 1.1688 1.2743 0.062 Uiso 1 1 calc R . .
H9C H 0.1512 1.2186 1.1723 0.062 Uiso 1 1 calc R . .
C10 C 0.0187(3) 1.3140(3) 0.7713(2) 0.0410(7) Uani 1 1 d . B .
H10A H 0.1185 1.2888 0.7578 0.049 Uiso 1 1 calc R A 1
H10B H -0.0197 1.4001 0.7904 0.049 Uiso 1 1 calc R A 1
C14 C 0.5022(3) 0.9425(3) 0.9135(4) 0.0604(10) Uani 1 1 d . . .
H14A H 0.5083 1.0165 0.8320 0.072 Uiso 1 1 calc R . .
H14B H 0.5034 0.8640 0.8957 0.072 Uiso 1 1 calc R . .
C15 C 0.3721(3) 1.1228(3) 0.9832(4) 0.0616(11) Uani 1 1 d . . .
H15A H 0.2820 1.1703 1.0124 0.074 Uiso 1 1 calc R . .
H15B H 0.3760 1.2002 0.9033 0.074 Uiso 1 1 calc R . .
C16 C 0.2783(3) 0.7928(3) 0.8720(3) 0.0392(7) Uani 1 1 d . . .
H16A H 0.3578 0.7322 0.9489 0.047 Uiso 1 1 calc R . .
H16B H 0.3101 0.8500 0.7984 0.047 Uiso 1 1 calc R . .
C17 C 0.2497(3) 0.6904(3) 0.8377(3) 0.0387(7) Uani 1 1 d . . .
H17A H 0.1849 0.7489 0.7512 0.046 Uiso 1 1 calc R B .
H17B H 0.3419 0.6155 0.8310 0.046 Uiso 1 1 calc R . .
C18 C 0.1571(3) 0.5223(3) 0.8894(3) 0.0349(6) Uani 1 1 d . . .
H18A H 0.0944 0.5848 0.8029 0.052 Uiso 1 1 calc R B .
H18B H 0.1101 0.4737 0.9509 0.052 Uiso 1 1 calc R . .
H18C H 0.2488 0.4471 0.8846 0.052 Uiso 1 1 calc R . .
C19 C 0.2800(3) 0.5177(3) 1.0609(3) 0.0442(7) Uani 1 1 d . . .
H19A H 0.3730 0.4479 1.0523 0.066 Uiso 1 1 calc R B .
H19B H 0.2370 0.4628 1.1212 0.066 Uiso 1 1 calc R . .
H19C H 0.2947 0.5778 1.0946 0.066 Uiso 1 1 calc R . .
C11 C -0.0743(5) 1.3564(4) 0.6457(3) 0.0442(11) Uani 0.755(6) 1 d P B 1
H11A H -0.1763 1.3908 0.6551 0.053 Uiso 0.755(6) 1 calc PR B 1
H11B H -0.0688 1.4376 0.5711 0.053 Uiso 0.755(6) 1 calc PR B 1
C12 C 0.1215(5) 1.1747(5) 0.5979(4) 0.0562(13) Uani 0.755(6) 1 d PD B 1
H12A H 0.1490 1.0940 0.5740 0.084 Uiso 0.755(6) 1 calc PR B 1
H12B H 0.1881 1.1396 0.6766 0.084 Uiso 0.755(6) 1 calc PR B 1
H12C H 0.1258 1.2575 0.5263 0.084 Uiso 0.755(6) 1 calc PR B 1
C13 C -0.1244(6) 1.2670(6) 0.5092(4) 0.0592(14) Uani 0.755(6) 1 d PD B 1
H13A H -0.1257 1.3500 0.4330 0.089 Uiso 0.755(6) 1 calc PR B 1
H13B H -0.2206 1.2975 0.5310 0.089 Uiso 0.755(6) 1 calc PR B 1
H13C H -0.0968 1.1835 0.4893 0.089 Uiso 0.755(6) 1 calc PR B 1
C11' C 0.1003(12) 1.2465(12) 0.6711(9) 0.033(3) Uani 0.245(6) 1 d P B 2
H11C H 0.1198 1.3182 0.5987 0.039 Uiso 0.245(6) 1 calc PR B 2
H11D H 0.1914 1.1525 0.7174 0.039 Uiso 0.245(6) 1 calc PR B 2
C12' C 0.0731(17) 1.1241(13) 0.5634(12) 0.068(5) Uani 0.245(6) 1 d PD B 2
H12D H 0.0236 1.0764 0.5467 0.102 Uiso 0.245(6) 1 calc PR B 2
H12E H 0.1651 1.0483 0.6240 0.102 Uiso 0.245(6) 1 calc PR B 2
H12F H 0.0908 1.1836 0.4813 0.102 Uiso 0.245(6) 1 calc PR B 2
C13' C -0.1361(12) 1.3472(12) 0.5291(11) 0.047(4) Uani 0.245(6) 1 d PD B 2
H13D H -0.1024 1.3977 0.4540 0.070 Uiso 0.245(6) 1 calc PR B 2
H13E H -0.1897 1.4139 0.5673 0.070 Uiso 0.245(6) 1 calc PR B 2
H13F H -0.1992 1.3186 0.5007 0.070 Uiso 0.245(6) 1 calc PR B 2

loop_
_atom_site_aniso_label
_atom_site_aniso_U_11
_atom_site_aniso_U_22
_atom_site_aniso_U_33
_atom_site_aniso_U_23
_atom_site_aniso_U_13
_atom_site_aniso_U_12
Li1 0.025(2) 0.024(2) 0.046(2) -0.0174(19) 0.0116(18) -0.0145(16)
Li2 0.0261(19) 0.0220(19) 0.0245(19) -0.0091(16) 0.0073(15) -0.0131(16)
Li3 0.036(2) 0.029(2) 0.024(2) -0.0095(17) 0.0087(17) -0.0222(18)
N1 0.090(2) 0.0548(16) 0.0244(12) -0.0192(12) 0.0252(13) -0.0565(15)
N2 0.0271(10) 0.0223(10) 0.0362(12) -0.0132(9) 0.0071(9) -0.0145(9)
O1 0.0279(9) 0.0247(9) 0.0303(9) -0.0060(7) -0.0030(7) -0.0160(7)
O2 0.0327(9) 0.0206(8) 0.0237(8) -0.0074(7) 0.0094(7) -0.0175(7)
O3 0.0272(10) 0.0370(11) 0.127(2) -0.0491(13) 0.0318(11) -0.0238(9)
O4 0.0296(9) 0.0243(9) 0.0399(10) -0.0183(8) 0.0160(7) -0.0178(7)
C1 0.0318(13) 0.0247(13) 0.0352(14) -0.0029(11) -0.0046(11) -0.0198(11)
C2 0.0391(15) 0.0253(13) 0.0517(17) -0.0068(12) -0.0064(13) -0.0222(12)
C3 0.0406(15) 0.0208(13) 0.0606(19) 0.0012(13) -0.0154(14) -0.0180(12)
C4 0.0483(17) 0.0302(14) 0.0472(17) 0.0028(13) -0.0176(13) -0.0266(13)
C5 0.0504(16) 0.0316(14) 0.0395(16) -0.0042(12) -0.0104(13) -0.0287(13)
C6 0.0400(14) 0.0251(13) 0.0339(14) -0.0037(11) -0.0056(11) -0.0207(11)
C7 0.0376(15) 0.0237(13) 0.073(2) -0.0148(14) -0.0107(14) -0.0136(12)
C8 0.064(2) 0.0350(16) 0.059(2) 0.0066(14) -0.0280(16) -0.0296(15)
C9 0.0492(16) 0.0289(14) 0.0411(16) -0.0107(12) -0.0101(13) -0.0185(13)
C10 0.075(2) 0.0381(15) 0.0310(14) -0.0152(12) 0.0202(14) -0.0445(15)
C14 0.0331(16) 0.0474(18) 0.134(3) -0.058(2) 0.0381(19) -0.0304(14)
C15 0.0318(15) 0.0343(16) 0.141(3) -0.052(2) 0.0339(18) -0.0233(13)
C16 0.0382(15) 0.0375(15) 0.0642(19) -0.0332(14) 0.0292(14) -0.0275(12)
C17 0.0407(15) 0.0359(15) 0.0599(18) -0.0320(14) 0.0306(14) -0.0263(13)
C18 0.0375(14) 0.0252(13) 0.0478(16) -0.0189(12) 0.0103(12) -0.0177(11)
C19 0.0367(15) 0.0259(14) 0.0605(19) -0.0128(13) -0.0080(13) -0.0128(12)
C11 0.076(3) 0.036(2) 0.0255(19) -0.0061(16) 0.0176(18) -0.038(2)
C12 0.094(4) 0.062(3) 0.046(3) -0.031(2) 0.040(2) -0.059(3)
C13 0.103(4) 0.058(3) 0.020(2) -0.006(2) 0.013(2) -0.052(3)
C11' 0.044(6) 0.036(6) 0.020(5) -0.006(4) 0.008(4) -0.027(5)
C12' 0.126(14) 0.062(9) 0.021(6) -0.008(6) 0.022(8) -0.059(10)
C13' 0.074(9) 0.041(7) 0.028(6) -0.003(6) 0.005(6) -0.041(7)

loop_
_atom_type_symbol
_atom_type_description
_atom_type_scat_dispersion_real
_atom_type_scat_dispersion_imag
_atom_type_scat_source
C C 0.0033 0.0016 'International Tables Vol C Tables 4.2.6.8 and 6.1.1.4'
H H 0.0000 0.0000 'International Tables Vol C Tables 4.2.6.8 and 6.1.1.4'
Li Li -0.0003 0.0001 'International Tables Vol C Tables 4.2.6.8 and 6.1.1.4'
N N 0.0061 0.0033 'International Tables Vol C Tables 4.2.6.8 and 6.1.1.4'
O O 0.0106 0.0060 'International Tables Vol C Tables 4.2.6.8 and 6.1.1.4'

loop_
_geom_angle_atom_site_label_1
_geom_angle_atom_site_label_2
_geom_angle_atom_site_label_3
_geom_angle
_geom_angle_site_symmetry_1
_geom_angle_site_symmetry_3
_geom_angle_publ_flag
O4 Li1 O2 99.8(2) . . ?
O4 Li1 O1 126.4(2) . . ?
O2 Li1 O1 95.77(18) . . ?
O4 Li1 O3 115.6(2) . . ?
O2 Li1 O3 111.09(19) . . ?
O1 Li1 O3 105.5(2) . . ?
O4 Li1 Li3 92.21(15) . 2_577 ?
O2 Li1 Li3 89.14(16) . 2_577 ?
O1 Li1 Li3 36.94(11) . 2_577 ?
O3 Li1 Li3 140.7(2) . 2_577 ?
O4 Li1 Li2 30.60(10) . 2_577 ?
O2 Li1 Li2 93.93(16) . 2_577 ?
O1 Li1 Li2 97.75(16) . 2_577 ?
O3 Li1 Li2 143.41(19) . 2_577 ?
Li3 Li1 Li2 61.96(12) 2_577 2_577 ?
O2 Li2 O4 116.4(2) . 2_577 ?
O2 Li2 O1 94.13(17) . . ?
O4 Li2 O1 96.41(17) 2_577 . ?
O2 Li2 N2 123.48(19) . 2_577 ?
O4 Li2 N2 86.15(15) 2_577 2_577 ?
O1 Li2 N2 136.5(2) . 2_577 ?
O2 Li2 Li3 109.91(19) . 2_577 ?
O4 Li2 Li3 47.92(13) 2_577 2_577 ?
O1 Li2 Li3 48.64(12) . 2_577 ?
N2 Li2 Li3 121.83(18) 2_577 2_577 ?
O2 Li2 C16 129.12(19) . 2_577 ?
O4 Li2 C16 27.68(9) 2_577 2_577 ?
O1 Li2 C16 116.02(17) . 2_577 ?
N2 Li2 C16 58.48(11) 2_577 2_577 ?
Li3 Li2 C16 71.14(14) 2_577 2_577 ?
O2 Li2 Li1 86.85(15) . 2_577 ?
O4 Li2 Li1 30.75(11) 2_577 2_577 ?
O1 Li2 Li1 90.73(14) . 2_577 ?
N2 Li2 Li1 110.48(15) 2_577 2_577 ?
Li3 Li2 Li1 48.28(13) 2_577 2_577 ?
C16 Li2 Li1 54.98(11) 2_577 2_577 ?
O4 Li3 O2 99.69(19) . . ?
O4 Li3 O1 100.00(18) . 2_577 ?
O2 Li3 O1 124.4(2) . 2_577 ?
O4 Li3 N1 118.7(2) . . ?
O2 Li3 N1 89.68(16) . . ?
O1 Li3 N1 123.4(2) 2_577 . ?
O4 Li3 Li2 48.03(13) . 2_577 ?
O2 Li3 Li2 121.00(19) . 2_577 ?
O1 Li3 Li2 52.13(13) 2_577 2_577 ?
N1 Li3 Li2 146.4(2) . 2_577 ?
O4 Li3 C1 118.27(17) . 2_577 ?
O2 Li3 C1 131.0(2) . 2_577 ?
O1 Li3 C1 26.34(9) 2_577 2_577 ?
N1 Li3 C1 97.07(17) . 2_577 ?
Li2 Li3 C1 73.84(13) 2_577 2_577 ?
O4 Li3 Li1 93.81(16) . 2_577 ?
O2 Li3 Li1 90.70(16) . 2_577 ?
O1 Li3 Li1 36.64(11) 2_577 2_577 ?
N1 Li3 Li1 146.9(2) . 2_577 ?
Li2 Li3 Li1 54.19(13) 2_577 2_577 ?
C1 Li3 Li1 59.00(12) 2_577 2_577 ?
C13' N1 C12 121.9(6) . . ?
C12 N1 C13 112.5(3) . . ?
C13' N1 C12' 110.9(8) . . ?
C12 N1 C11 112.5(3) . . ?
C13 N1 C11 104.7(3) . . ?
C13' N1 C11' 116.2(7) . . ?
C12' N1 C11' 97.9(8) . . ?
C13' N1 Li3 129.0(6) . . ?
C12 N1 Li3 109.1(3) . . ?
C13 N1 Li3 120.5(2) . . ?
C12' N1 Li3 104.8(5) . . ?
C11 N1 Li3 96.16(19) . . ?
C11' N1 Li3 92.9(4) . . ?
C19 N2 C18 108.25(19) . . ?
C19 N2 C17 111.0(2) . . ?
C18 N2 C17 108.72(19) . . ?
C19 N2 Li2 101.75(18) . 2_577 ?
C18 N2 Li2 130.67(18) . 2_577 ?
C17 N2 Li2 95.28(16) . 2_577 ?
C1 O1 Li1 124.52(19) . . ?
C1 O1 Li3 113.34(18) . 2_577 ?
Li1 O1 Li3 106.42(17) . 2_577 ?
C1 O1 Li2 140.74(19) . . ?
Li1 O1 Li2 82.40(16) . . ?
Li3 O1 Li2 79.23(16) 2_577 . ?
C10 O2 Li2 127.46(18) . . ?
C10 O2 Li1 125.8(2) . . ?
Li2 O2 Li1 87.32(18) . . ?
C10 O2 Li3 107.13(18) . . ?
Li2 O2 Li3 119.46(17) . . ?
Li1 O2 Li3 79.39(17) . . ?
C15 O3 C14 109.00(19) . . ?
C15 O3 Li1 113.41(19) . . ?
C14 O3 Li1 137.6(2) . . ?
C16 O4 Li3 139.5(2) . . ?
C16 O4 Li2 112.35(17) . 2_577 ?
Li3 O4 Li2 84.05(17) . 2_577 ?
C16 O4 Li1 117.22(18) . . ?
Li3 O4 Li1 81.02(17) . . ?
Li2 O4 Li1 118.66(18) 2_577 . ?
O1 C1 C6 120.9(2) . . ?
O1 C1 C2 121.5(2) . . ?
C6 C1 C2 117.6(2) . . ?
C6 C1 Li3 121.0(2) . 2_577 ?
C2 C1 Li3 106.37(17) . 2_577 ?
C3 C2 C1 119.6(3) . . ?
C3 C2 C7 120.7(2) . . ?
C1 C2 C7 119.7(2) . . ?
C4 C3 C2 122.8(3) . . ?
C4 C3 H3 118.6 . . ?
C2 C3 H3 118.6 . . ?
C3 C4 C5 116.8(2) . . ?
C3 C4 C8 122.4(3) . . ?
C5 C4 C8 120.8(3) . . ?
C6 C5 C4 122.3(3) . . ?
C6 C5 H5 118.9 . . ?
C4 C5 H5 118.9 . . ?
C5 C6 C1 120.8(2) . . ?
C5 C6 C9 120.9(2) . . ?
C1 C6 C9 118.3(2) . . ?
C2 C7 H7A 109.5 . . ?
C2 C7 H7B 109.5 . . ?
H7A C7 H7B 109.5 . . ?
C2 C7 H7C 109.5 . . ?
H7A C7 H7C 109.5 . . ?
H7B C7 H7C 109.5 . . ?
C4 C8 H8A 109.5 . . ?
C4 C8 H8B 109.5 . . ?
H8A C8 H8B 109.5 . . ?
C4 C8 H8C 109.5 . . ?
H8A C8 H8C 109.5 . . ?
H8B C8 H8C 109.5 . . ?
C6 C9 H9A 109.5 . . ?
C6 C9 H9B 109.5 . . ?
H9A C9 H9B 109.5 . . ?
C6 C9 H9C 109.5 . . ?
H9A C9 H9C 109.5 . . ?
H9B C9 H9C 109.5 . . ?
O2 C10 C11 111.8(2) . . ?
O2 C10 C11' 104.9(4) . . ?
C11 C10 C11' 61.9(4) . . ?
O2 C10 H10A 109.3 . . ?
C11 C10 H10A 109.3 . . ?
C11' C10 H10A 53.3 . . ?
O2 C10 H10B 109.3 . . ?
C11 C10 H10B 109.3 . . ?
C11' C10 H10B 145.3 . . ?
H10A C10 H10B 107.9 . . ?
O3 C14 C15 110.2(3) . 2_677 ?
O3 C14 H14A 109.6 . . ?
C15 C14 H14A 109.6 2_677 . ?
O3 C14 H14B 109.6 . . ?
C15 C14 H14B 109.6 2_677 . ?
H14A C14 H14B 108.1 . . ?
O3 C15 C14 111.3(2) . 2_677 ?
O3 C15 H15A 109.4 . . ?
C14 C15 H15A 109.4 2_677 . ?
O3 C15 H15B 109.4 . . ?
C14 C15 H15B 109.4 2_677 . ?
H15A C15 H15B 108.0 . . ?
O4 C16 C17 113.2(2) . . ?
C17 C16 Li2 76.79(15) . 2_577 ?
O4 C16 H16A 108.9 . . ?
C17 C16 H16A 108.9 . . ?
Li2 C16 H16A 107.8 2_577 . ?
O4 C16 H16B 108.9 . . ?
C17 C16 H16B 108.9 . . ?
Li2 C16 H16B 139.4 2_577 . ?
H16A C16 H16B 107.7 . . ?
N2 C17 C16 113.3(2) . . ?
N2 C17 H17A 108.9 . . ?
C16 C17 H17A 108.9 . . ?
N2 C17 H17B 108.9 . . ?
C16 C17 H17B 108.9 . . ?
H17A C17 H17B 107.7 . . ?
N2 C18 H18A 109.5 . . ?
N2 C18 H18B 109.5 . . ?
H18A C18 H18B 109.5 . . ?
N2 C18 H18C 109.5 . . ?
H18A C18 H18C 109.5 . . ?
H18B C18 H18C 109.5 . . ?
N2 C19 H19A 109.5 . . ?
N2 C19 H19B 109.5 . . ?
H19A C19 H19B 109.5 . . ?
N2 C19 H19C 109.5 . . ?
H19A C19 H19C 109.5 . . ?
H19B C19 H19C 109.5 . . ?
N1 C11 C10 108.5(3) . . ?
N1 C11 H11A 110.0 . . ?
C10 C11 H11A 110.0 . . ?
N1 C11 H11B 110.0 . . ?
C10 C11 H11B 110.0 . . ?
H11A C11 H11B 108.4 . . ?
N1 C12 H12A 109.5 . . ?
N1 C12 H12B 109.5 . . ?
N1 C12 H12C 109.5 . . ?
N1 C13 H13A 109.5 . . ?
N1 C13 H13B 109.5 . . ?
N1 C13 H13C 109.5 . . ?
N1 C11' C10 99.9(6) . . ?
N1 C11' H11C 111.8 . . ?
C10 C11' H11C 111.8 . . ?
N1 C11' H11D 111.8 . . ?
C10 C11' H11D 111.8 . . ?
H11C C11' H11D 109.5 . . ?
N1 C12' H12D 109.5 . . ?
N1 C12' H12E 109.5 . . ?
H12D C12' H12E 109.5 . . ?
N1 C12' H12F 109.5 . . ?
H12D C12' H12F 109.5 . . ?
H12E C12' H12F 109.5 . . ?
N1 C13' H13D 109.5 . . ?
N1 C13' H13E 109.5 . . ?
H13D C13' H13E 109.5 . . ?
N1 C13' H13F 109.5 . . ?
H13D C13' H13F 109.5 . . ?
H13E C13' H13F 109.5 . . ?

loop_
_geom_bond_atom_site_label_1
_geom_bond_atom_site_label_2
_geom_bond_distance
_geom_bond_site_symmetry_2
_geom_bond_publ_flag
Li1 O4 1.927(4) . ?
Li1 O2 1.947(4) . ?
Li1 O1 1.948(5) . ?
Li1 O3 1.992(4) . ?
Li1 Li3 3.131(5) 2_577 ?
Li1 Li2 3.308(5) 2_577 ?
Li2 O2 1.880(4) . ?
Li2 O4 1.919(4) 2_577 ?
Li2 O1 2.062(4) . ?
Li2 N2 2.286(4) 2_577 ?
Li2 Li3 2.567(5) 2_577 ?
Li2 C16 2.762(4) 2_577 ?
Li2 Li1 3.308(5) 2_577 ?
Li3 O4 1.915(4) . ?
Li3 O2 1.961(4) . ?
Li3 O1 1.961(4) 2_577 ?
Li3 N1 2.081(4) . ?
Li3 Li2 2.567(5) 2_577 ?
Li3 C1 2.783(4) 2_577 ?
Li3 Li1 3.131(5) 2_577 ?
N1 C13' 1.388(9) . ?
N1 C12 1.396(5) . ?
N1 C13 1.486(5) . ?
N1 C12' 1.488(9) . ?
N1 C11 1.513(4) . ?
N1 C11' 1.581(10) . ?
N2 C19 1.456(3) . ?
N2 C18 1.465(3) . ?
N2 C17 1.475(3) . ?
N2 Li2 2.286(4) 2_577 ?
O1 C1 1.344(3) . ?
O1 Li3 1.961(4) 2_577 ?
O2 C10 1.404(3) . ?
O3 C15 1.436(3) . ?
O3 C14 1.436(3) . ?
O4 C16 1.387(3) . ?
O4 Li2 1.919(4) 2_577 ?
C1 C6 1.404(4) . ?
C1 C2 1.414(4) . ?
C1 Li3 2.783(4) 2_577 ?
C2 C3 1.395(4) . ?
C2 C7 1.501(4) . ?
C3 C4 1.384(4) . ?
C3 H3 0.9500 . ?
C4 C5 1.393(4) . ?
C4 C8 1.510(4) . ?
C5 C6 1.383(3) . ?
C5 H5 0.9500 . ?
C6 C9 1.508(4) . ?
C7 H7A 0.9800 . ?
C7 H7B 0.9800 . ?
C7 H7C 0.9800 . ?
C8 H8A 0.9800 . ?
C8 H8B 0.9800 . ?
C8 H8C 0.9800 . ?
C9 H9A 0.9800 . ?
C9 H9B 0.9800 . ?
C9 H9C 0.9800 . ?
C10 C11 1.539(5) . ?
C10 C11' 1.653(11) . ?
C10 H10A 0.9900 . ?
C10 H10B 0.9900 . ?
C14 C15 1.485(5) 2_677 ?
C14 H14A 0.9900 . ?
C14 H14B 0.9900 . ?
C15 C14 1.485(5) 2_677 ?
C15 H15A 0.9900 . ?
C15 H15B 0.9900 . ?
C16 C17 1.520(3) . ?
C16 Li2 2.762(4) 2_577 ?
C16 H16A 0.9900 . ?
C16 H16B 0.9900 . ?
C17 H17A 0.9900 . ?
C17 H17B 0.9900 . ?
C18 H18A 0.9800 . ?
C18 H18B 0.9800 . ?
C18 H18C 0.9800 . ?
C19 H19A 0.9800 . ?
C19 H19B 0.9800 . ?
C19 H19C 0.9800 . ?
C11 H11A 0.9900 . ?
C11 H11B 0.9900 . ?
C12 H12A 0.9800 . ?
C12 H12B 0.9800 . ?
C12 H12C 0.9800 . ?
C13 H13A 0.9800 . ?
C13 H13B 0.9800 . ?
C13 H13C 0.9800 . ?
C11' H11C 0.9900 . ?
C11' H11D 0.9900 . ?
C12' H12D 0.9800 . ?
C12' H12E 0.9800 . ?
C12' H12F 0.9800 . ?
C13' H13D 0.9800 . ?
C13' H13E 0.9800 . ?
C13' H13F 0.9800 . ?
